data_4133126
loop_
_publ_author_name
'Desai, Sai Puneet'
'Ye, Jingyun'
'Zheng, Jian'
'Ferrandon, Magali S.'
'Webber, Thomas E.'
'Platero-Prats, Ana E'
'Duan, Jiaxin'
'Garcia-Holley, Paula'
'Camaioni, Donald M.'
'Chapman, Karena W.'
'Delferro, Massimiliano'
'Farha, Omar K.'
'Fulton, John L.'
'Gagliardi, Laura'
'Lercher, Johannes A.'
'Penn, R. Lee'
'Stein, Andreas'
'Lu, Connie C.'

_publ_section_title
;
 Well-Defined Rhodium-Gallium Catalytic Sites in a Metal-Organic
 Framework: Promoter-Controlled Selectivity in Alkyne Semihydrogenation to
 E-Alkenes.
;
_journal_issue 45
_journal_name_full 'Journal of the American Chemical Society'
_journal_page_first 15309
_journal_page_last 15318
_journal_paper_doi 10.1021/jacs.8b08550
_journal_volume 140
_journal_year 2018
_chemical_formula_sum 'C22 H26 Cl3 Ga N7 Rh'
_chemical_formula_weight 667.48
_chemical_melting_point 600
_chemical_name_common GaRhCl
_chemical_name_systematic GaRhCl
_space_group_crystal_system orthorhombic
_space_group_IT_number 61
_space_group_name_Hall '-P 2ac 2ab'
_space_group_name_H-M_alt 'P b c a'
_atom_sites_solution_hydrogens geom
_audit_creation_method SHELXL-2016/6
_cell_angle_alpha 90
_cell_angle_beta 90
_cell_angle_gamma 90
_cell_formula_units_Z 8
_cell_length_a 19.2940(8)
_cell_length_b 12.8245(5)
_cell_length_c 19.7857(8)
_cell_measurement_reflns_used 9336
_cell_measurement_temperature 123(2)
_cell_measurement_theta_max 36.32
_cell_measurement_theta_min 2.64
_cell_volume 4895.7(3)
_computing_structure_refinement 'SHELXL-2016/6 (Sheldrick, 2016)'
_diffrn_ambient_temperature 123(2)
_diffrn_measured_fraction_theta_full 0.995
_diffrn_measured_fraction_theta_max 0.998
_diffrn_measurement_device_type 'Bruker APEX-II CCD'
_diffrn_measurement_method '\f and \w scans'
_diffrn_radiation_type MoK\a
_diffrn_radiation_wavelength 0.71073
_diffrn_reflns_av_R_equivalents 0.0326
_diffrn_reflns_av_unetI/netI 0.0189
_diffrn_reflns_Laue_measured_fraction_full 0.995
_diffrn_reflns_Laue_measured_fraction_max 0.998
_diffrn_reflns_limit_h_max 32
_diffrn_reflns_limit_h_min -32
_diffrn_reflns_limit_k_max 21
_diffrn_reflns_limit_k_min -17
_diffrn_reflns_limit_l_max 26
_diffrn_reflns_limit_l_min -32
_diffrn_reflns_number 70506
_diffrn_reflns_point_group_measured_fraction_full 0.995
_diffrn_reflns_point_group_measured_fraction_max 0.998
_diffrn_reflns_theta_full 25.242
_diffrn_reflns_theta_max 36.337
_diffrn_reflns_theta_min 2.642
_diffrn_source 'sealed tube'
_exptl_absorpt_coefficient_mu 2.129
_exptl_absorpt_correction_type multi-scan
_exptl_absorpt_process_details 'SADABS, R. Blessing, 1995'
_exptl_crystal_colour orange
_exptl_crystal_density_diffrn 1.811
_exptl_crystal_description cuboidal
_exptl_crystal_F_000 2672
_exptl_crystal_size_max 0.12
_exptl_crystal_size_mid 0.12
_exptl_crystal_size_min 0.05
_exptl_transmission_factor_max 0.7471
_exptl_transmission_factor_min 0.7030
_refine_diff_density_max 0.861
_refine_diff_density_min -1.037
_refine_diff_density_rms 0.090
_refine_ls_extinction_method none
_refine_ls_goodness_of_fit_ref 1.052
_refine_ls_hydrogen_treatment constr
_refine_ls_matrix_type full
_refine_ls_number_parameters 314
_refine_ls_number_reflns 11857
_refine_ls_number_restraints 0
_refine_ls_restrained_S_all 1.052
_refine_ls_R_factor_all 0.0325
_refine_ls_R_factor_gt 0.0243
_refine_ls_shift/su_max 0.006
_refine_ls_shift/su_mean 0.000
_refine_ls_structure_factor_coef Fsqd
_refine_ls_weighting_details 'w=1/[\s^2^(Fo^2^)+(0.0196P)^2^+5.1331P] where P=(Fo^2^+2Fc^2^)/3'
_refine_ls_weighting_scheme calc
_refine_ls_wR_factor_gt 0.0551
_refine_ls_wR_factor_ref 0.0600
_reflns_Friedel_coverage 0.000
_reflns_number_gt 10193
_reflns_number_total 11857
_reflns_threshold_expression 'I > 2\s(I)'
_cod_data_source_file ja8b08550_si_001.cif
_cod_data_source_block 17228_b
_cod_depositor_comments
;
The following automatic conversions were performed:

data item '_chemical_melting_point' value '600 K' was changed to
'600' -- the value should be numeric and without a unit designator.

Automatic conversion script
Id: cif_fix_values 6909 2019-04-08 15:41:33Z antanas 
;
_cod_database_code 4133126
_shelx_shelxl_version_number 2016/6
_shelx_space_group_comment
;
The symmetry employed for this shelxl refinement is uniquely defined
by the following loop, which should always be used as a source of
symmetry information in preference to the above space-group names.
They are only intended as comments.
;

loop_
_space_group_symop_operation_xyz
'x, y, z'
'x+1/2, -y+1/2, -z'
'-x, y+1/2, -z+1/2'
'-x+1/2, -y, z+1/2'
'-x, -y, -z'
'-x-1/2, y-1/2, z'
'x, -y-1/2, z-1/2'
'x-1/2, y, -z-1/2'

loop_
_atom_site_label
_atom_site_type_symbol
_atom_site_fract_x
_atom_site_fract_y
_atom_site_fract_z
_atom_site_U_iso_or_equiv
_atom_site_adp_type
_atom_site_occupancy
_atom_site_site_symmetry_order
_atom_site_calc_flag
_atom_site_refinement_flags_posn
_atom_site_refinement_flags_adp
_atom_site_refinement_flags_occupancy
_atom_site_disorder_assembly
_atom_site_disorder_group
Rh1 Rh 0.55242(2) 0.16153(2) 0.98804(2) 0.01178(2) Uani 1 1 d . . . . .
Ga1 Ga 0.64426(2) 0.27739(2) 0.99544(2) 0.01298(3) Uani 1 1 d . . . . .
Cl1 Cl 0.59478(2) 0.01165(2) 1.04279(2) 0.01939(5) Uani 1 1 d . . . . .
N1 N 0.50655(5) 0.28441(8) 0.93861(5) 0.01388(16) Uani 1 1 d . . . . .
N2 N 0.59470(5) 0.39873(8) 0.96500(6) 0.01691(18) Uani 1 1 d . . . . .
N3 N 0.69866(6) 0.20874(9) 0.92784(6) 0.01860(19) Uani 1 1 d . . . . .
N4 N 0.60096(5) 0.10969(8) 0.90091(5) 0.01522(17) Uani 1 1 d . . . . .
N5 N 0.72746(5) 0.37866(9) 1.00499(6) 0.01620(17) Uani 1 1 d . . . . .
N6 N 0.64652(5) 0.27042(9) 1.09276(6) 0.01700(18) Uani 1 1 d . . . . .
N7 N 0.53006(5) 0.22462(8) 1.08201(5) 0.01433(16) Uani 1 1 d . . . . .
C1 C 0.44561(6) 0.26339(10) 0.90767(7) 0.0171(2) Uani 1 1 d . . . . .
H1 H 0.427520 0.194684 0.910960 0.020 Uiso 1 1 calc R U . . .
C2 C 0.40832(7) 0.33639(11) 0.87160(7) 0.0205(2) Uani 1 1 d . . . . .
H2 H 0.365815 0.318558 0.850297 0.025 Uiso 1 1 calc R U . . .
C3 C 0.43516(7) 0.43751(11) 0.86741(7) 0.0200(2) Uani 1 1 d . . . . .
H3 H 0.410668 0.489644 0.843055 0.024 Uiso 1 1 calc R U . . .
C4 C 0.49685(7) 0.46169(10) 0.89843(7) 0.0181(2) Uani 1 1 d . . . . .
H4 H 0.514763 0.530581 0.895864 0.022 Uiso 1 1 calc R U . . .
C5 C 0.53376(6) 0.38351(9) 0.93433(6) 0.01454(18) Uani 1 1 d . . . . .
C6 C 0.66893(7) 0.13668(10) 0.88748(6) 0.01640(19) Uani 1 1 d . . . . .
C7 C 0.56946(7) 0.03892(10) 0.86120(7) 0.0192(2) Uani 1 1 d . . . . .
H7 H 0.522812 0.020899 0.871198 0.023 Uiso 1 1 calc R U . . .
C8 C 0.60092(8) -0.00906(11) 0.80679(7) 0.0237(2) Uani 1 1 d . . . . .
H8 H 0.576472 -0.057760 0.779574 0.028 Uiso 1 1 calc R U . . .
C9 C 0.66990(8) 0.01637(11) 0.79308(7) 0.0232(2) Uani 1 1 d . . . . .
H9 H 0.693362 -0.015744 0.756351 0.028 Uiso 1 1 calc R U . . .
C10 C 0.70376(7) 0.08799(11) 0.83288(7) 0.0204(2) Uani 1 1 d . . . . .
H10 H 0.750766 0.104945 0.823720 0.025 Uiso 1 1 calc R U . . .
C11 C 0.76847(7) 0.24910(11) 0.91849(8) 0.0213(2) Uani 1 1 d . . . . .
H11A H 0.781068 0.246781 0.870005 0.026 Uiso 1 1 calc R U . . .
H11B H 0.801978 0.205673 0.943851 0.026 Uiso 1 1 calc R U . . .
C12 C 0.77127(7) 0.36255(11) 0.94426(7) 0.0211(2) Uani 1 1 d . . . . .
H12A H 0.819844 0.380717 0.955294 0.025 Uiso 1 1 calc R U . . .
H12B H 0.755494 0.409956 0.907892 0.025 Uiso 1 1 calc R U . . .
C13 C 0.75962(7) 0.34522(12) 1.06986(7) 0.0218(2) Uani 1 1 d . . . . .
H13A H 0.792389 0.399449 1.085577 0.026 Uiso 1 1 calc R U . . .
H13B H 0.786003 0.279934 1.062705 0.026 Uiso 1 1 calc R U . . .
C14 C 0.70340(7) 0.32727(11) 1.12418(7) 0.0200(2) Uani 1 1 d . . . . .
H14A H 0.722711 0.286522 1.162279 0.024 Uiso 1 1 calc R U . . .
H14B H 0.686679 0.394964 1.141868 0.024 Uiso 1 1 calc R U . . .
C15 C 0.58282(6) 0.26506(9) 1.12137(6) 0.01500(19) Uani 1 1 d . . . . .
C16 C 0.46512(6) 0.22461(10) 1.10666(7) 0.0182(2) Uani 1 1 d . . . . .
H16 H 0.429151 0.197977 1.078781 0.022 Uiso 1 1 calc R U . . .
C17 C 0.44756(7) 0.26105(12) 1.17018(8) 0.0232(2) Uani 1 1 d . . . . .
H17 H 0.400741 0.261586 1.185031 0.028 Uiso 1 1 calc R U . . .
C18 C 0.50093(8) 0.29705(11) 1.21177(7) 0.0223(2) Uani 1 1 d . . . . .
H18 H 0.491014 0.320227 1.256338 0.027 Uiso 1 1 calc R U . . .
C19 C 0.56797(7) 0.29881(10) 1.18792(7) 0.0183(2) Uani 1 1 d . . . . .
H19 H 0.604394 0.322776 1.216252 0.022 Uiso 1 1 calc R U . . .
C20 C 0.69726(7) 0.48507(11) 1.00763(7) 0.0204(2) Uani 1 1 d . . . . .
H20A H 0.732930 0.536662 0.994381 0.025 Uiso 1 1 calc R U . . .
H20B H 0.682681 0.500829 1.054507 0.025 Uiso 1 1 calc R U . . .
C21 C 0.63406(7) 0.49473(10) 0.95983(7) 0.0190(2) Uani 1 1 d . . . . .
H21A H 0.604966 0.554856 0.973227 0.023 Uiso 1 1 calc R U . . .
H21B H 0.649775 0.505497 0.912709 0.023 Uiso 1 1 calc R U . . .
C22 C 0.88497(14) -0.05105(17) 0.72378(13) 0.0510(6) Uani 0.920(4) 1 d . . P A 1
H1SA H 0.880630 -0.085852 0.679317 0.061 Uiso 0.920(4) 1 calc R U P A 1
H1SB H 0.934877 -0.046927 0.735085 0.061 Uiso 0.920(4) 1 calc R U P A 1
Cl2 Cl 0.85085(5) 0.07611(5) 0.71805(5) 0.02799(12) Uani 0.920(4) 1 d . . P A 1
Cl3 Cl 0.84220(7) -0.12641(5) 0.78544(7) 0.0487(3) Uani 0.920(4) 1 d . . P A 1
C22' C 0.88497(14) -0.05105(17) 0.72378(13) 0.0510(6) Uani 0.080(4) 1 d . . P A 2
H22C H 0.930254 -0.063771 0.745812 0.061 Uiso 0.080(4) 1 calc R U P A 2
H22D H 0.889155 -0.069286 0.675331 0.061 Uiso 0.080(4) 1 calc R U P A 2
Cl2' Cl 0.8635(5) 0.0697(7) 0.7317(5) 0.02799(12) Uani 0.080(4) 1 d . . P A 2
Cl3' Cl 0.8201(8) -0.1283(7) 0.7623(7) 0.0487(3) Uani 0.080(4) 1 d . . P A 2

loop_
_atom_site_aniso_label
_atom_site_aniso_U_11
_atom_site_aniso_U_22
_atom_site_aniso_U_33
_atom_site_aniso_U_23
_atom_site_aniso_U_13
_atom_site_aniso_U_12
Rh1 0.01092(3) 0.01059(3) 0.01382(4) 0.00255(3) 0.00047(3) 0.00053(3)
Ga1 0.01035(5) 0.01355(5) 0.01504(5) 0.00286(4) 0.00015(4) -0.00025(4)
Cl1 0.02064(13) 0.01716(12) 0.02037(13) 0.00672(10) 0.00215(10) 0.00607(10)
N1 0.0129(4) 0.0126(4) 0.0161(4) 0.0021(3) -0.0012(3) 0.0007(3)
N2 0.0142(4) 0.0129(4) 0.0236(5) 0.0035(3) -0.0034(3) -0.0015(3)
N3 0.0131(4) 0.0200(5) 0.0227(5) -0.0006(4) 0.0041(3) -0.0016(4)
N4 0.0163(4) 0.0135(4) 0.0158(4) 0.0026(3) 0.0010(3) 0.0007(3)
N5 0.0123(4) 0.0178(4) 0.0185(4) 0.0028(3) -0.0002(3) -0.0009(3)
N6 0.0126(4) 0.0227(5) 0.0158(4) 0.0027(4) -0.0007(3) -0.0033(4)
N7 0.0126(4) 0.0140(4) 0.0164(4) 0.0020(3) 0.0007(3) -0.0002(3)
C1 0.0150(5) 0.0160(5) 0.0203(5) 0.0023(4) -0.0034(4) -0.0006(4)
C2 0.0176(5) 0.0205(5) 0.0234(6) 0.0044(4) -0.0062(4) 0.0002(4)
C3 0.0192(5) 0.0188(5) 0.0221(6) 0.0059(4) -0.0041(4) 0.0034(4)
C4 0.0183(5) 0.0142(5) 0.0218(5) 0.0052(4) -0.0022(4) 0.0014(4)
C5 0.0138(4) 0.0128(4) 0.0170(5) 0.0027(3) 0.0000(4) 0.0010(4)
C6 0.0167(5) 0.0153(5) 0.0173(5) 0.0031(4) 0.0029(4) 0.0020(4)
C7 0.0223(5) 0.0184(5) 0.0168(5) 0.0008(4) 0.0008(4) -0.0022(4)
C8 0.0314(7) 0.0223(6) 0.0173(5) -0.0016(4) 0.0020(5) -0.0030(5)
C9 0.0305(7) 0.0221(6) 0.0171(5) 0.0007(4) 0.0046(5) 0.0035(5)
C10 0.0209(5) 0.0214(6) 0.0189(5) 0.0017(4) 0.0050(4) 0.0036(4)
C11 0.0138(5) 0.0223(6) 0.0279(6) 0.0010(5) 0.0058(4) -0.0006(4)
C12 0.0162(5) 0.0231(6) 0.0241(6) 0.0037(5) 0.0035(4) -0.0035(4)
C13 0.0147(5) 0.0285(6) 0.0223(6) 0.0049(5) -0.0024(4) -0.0040(5)
C14 0.0152(5) 0.0273(6) 0.0177(5) 0.0036(4) -0.0030(4) -0.0052(4)
C15 0.0140(4) 0.0155(5) 0.0155(5) 0.0029(4) 0.0000(3) -0.0013(4)
C16 0.0134(4) 0.0182(5) 0.0229(5) -0.0024(4) 0.0028(4) -0.0021(4)
C17 0.0184(5) 0.0249(6) 0.0263(6) -0.0058(5) 0.0071(5) -0.0030(5)
C18 0.0237(6) 0.0221(6) 0.0210(6) -0.0026(4) 0.0050(5) -0.0017(5)
C19 0.0196(5) 0.0184(5) 0.0169(5) 0.0007(4) 0.0000(4) -0.0018(4)
C20 0.0192(5) 0.0179(5) 0.0242(6) 0.0016(4) -0.0015(4) -0.0034(4)
C21 0.0189(5) 0.0137(5) 0.0243(6) 0.0039(4) -0.0024(4) -0.0023(4)
C22 0.0624(14) 0.0406(10) 0.0501(12) 0.0128(9) 0.0352(11) 0.0215(10)
Cl2 0.0333(3) 0.02869(18) 0.0220(3) -0.00395(17) -0.00024(19) 0.00301(18)
Cl3 0.0706(6) 0.0347(2) 0.0407(5) 0.0056(2) 0.0308(4) 0.0105(3)
C22' 0.0624(14) 0.0406(10) 0.0501(12) 0.0128(9) 0.0352(11) 0.0215(10)
Cl2' 0.0333(3) 0.02869(18) 0.0220(3) -0.00395(17) -0.00024(19) 0.00301(18)
Cl3' 0.0706(6) 0.0347(2) 0.0407(5) 0.0056(2) 0.0308(4) 0.0105(3)

loop_
_atom_type_symbol
_atom_type_description
_atom_type_scat_dispersion_real
_atom_type_scat_dispersion_imag
_atom_type_scat_source
C C 0.0033 0.0016 'International Tables Vol C Tables 4.2.6.8 and 6.1.1.4'
N N 0.0061 0.0033 'International Tables Vol C Tables 4.2.6.8 and 6.1.1.4'
O O 0.0106 0.0060 'International Tables Vol C Tables 4.2.6.8 and 6.1.1.4'
Cl Cl 0.1484 0.1585 'International Tables Vol C Tables 4.2.6.8 and 6.1.1.4'
Ga Ga 0.2307 1.6083 'International Tables Vol C Tables 4.2.6.8 and 6.1.1.4'
Rh Rh -1.1178 0.9187 'International Tables Vol C Tables 4.2.6.8 and 6.1.1.4'
H H 0.0000 0.0000 'International Tables Vol C Tables 4.2.6.8 and 6.1.1.4'

loop_
_geom_angle_atom_site_label_1
_geom_angle_atom_site_label_2
_geom_angle_atom_site_label_3
_geom_angle
N1 Rh1 N4 92.57(4)
N1 Rh1 N7 92.17(4)
N4 Rh1 N7 164.96(4)
N1 Rh1 Ga1 82.40(3)
N4 Rh1 Ga1 84.99(3)
N7 Rh1 Ga1 81.50(3)
N1 Rh1 Cl1 174.35(3)
N4 Rh1 Cl1 87.93(3)
N7 Rh1 Cl1 88.75(3)
Ga1 Rh1 Cl1 103.245(10)
N3 Ga1 N2 115.21(5)
N3 Ga1 N6 131.60(5)
N2 Ga1 N6 111.19(5)
N3 Ga1 N5 85.83(5)
N2 Ga1 N5 84.65(4)
N6 Ga1 N5 85.44(4)
N3 Ga1 Rh1 94.60(3)
N2 Ga1 Rh1 96.82(3)
N6 Ga1 Rh1 92.91(3)
N5 Ga1 Rh1 178.11(3)
C1 N1 C5 119.16(10)
C1 N1 Rh1 115.91(8)
C5 N1 Rh1 124.92(8)
C5 N2 C21 123.52(10)
C5 N2 Ga1 117.46(8)
C21 N2 Ga1 116.65(8)
C6 N3 C11 124.20(11)
C6 N3 Ga1 119.68(9)
C11 N3 Ga1 115.64(9)
C7 N4 C6 119.04(11)
C7 N4 Rh1 119.88(9)
C6 N4 Rh1 120.57(8)
C12 N5 C20 112.34(10)
C12 N5 C13 114.88(11)
C20 N5 C13 113.45(11)
C12 N5 Ga1 106.27(8)
C20 N5 Ga1 105.97(8)
C13 N5 Ga1 102.76(8)
C15 N6 C14 122.04(11)
C15 N6 Ga1 113.51(8)
C14 N6 Ga1 114.83(8)
C16 N7 C15 118.81(11)
C16 N7 Rh1 121.28(9)
C15 N7 Rh1 119.88(8)
N1 C1 C2 123.52(12)
N1 C1 H1 118.2
C2 C1 H1 118.2
C1 C2 C3 117.82(12)
C1 C2 H2 121.1
C3 C2 H2 121.1
C4 C3 C2 120.21(12)
C4 C3 H3 119.9
C2 C3 H3 119.9
C3 C4 C5 119.88(12)
C3 C4 H4 120.1
C5 C4 H4 120.1
N2 C5 N1 116.21(10)
N2 C5 C4 124.38(11)
N1 C5 C4 119.40(11)
N3 C6 N4 117.47(11)
N3 C6 C10 123.45(12)
N4 C6 C10 119.09(12)
N4 C7 C8 123.87(13)
N4 C7 H7 118.1
C8 C7 H7 118.1
C7 C8 C9 117.80(13)
C7 C8 H8 121.1
C9 C8 H8 121.1
C10 C9 C8 119.83(13)
C10 C9 H9 120.1
C8 C9 H9 120.1
C9 C10 C6 120.37(13)
C9 C10 H10 119.8
C6 C10 H10 119.8
N3 C11 C12 109.03(11)
N3 C11 H11A 109.9
C12 C11 H11A 109.9
N3 C11 H11B 109.9
C12 C11 H11B 109.9
H11A C11 H11B 108.3
N5 C12 C11 112.27(11)
N5 C12 H12A 109.1
C11 C12 H12A 109.1
N5 C12 H12B 109.1
C11 C12 H12B 109.1
H12A C12 H12B 107.9
N5 C13 C14 110.50(10)
N5 C13 H13A 109.5
C14 C13 H13A 109.5
N5 C13 H13B 109.5
C14 C13 H13B 109.5
H13A C13 H13B 108.1
N6 C14 C13 107.86(11)
N6 C14 H14A 110.1
C13 C14 H14A 110.1
N6 C14 H14B 110.1
C13 C14 H14B 110.1
H14A C14 H14B 108.4
N6 C15 N7 116.86(11)
N6 C15 C19 123.82(11)
N7 C15 C19 119.32(11)
N7 C16 C17 123.90(12)
N7 C16 H16 118.0
C17 C16 H16 118.0
C16 C17 C18 117.82(12)
C16 C17 H17 121.1
C18 C17 H17 121.1
C19 C18 C17 119.74(13)
C19 C18 H18 120.1
C17 C18 H18 120.1
C18 C19 C15 120.25(12)
C18 C19 H19 119.9
C15 C19 H19 119.9
N5 C20 C21 111.17(11)
N5 C20 H20A 109.4
C21 C20 H20A 109.4
N5 C20 H20B 109.4
C21 C20 H20B 109.4
H20A C20 H20B 108.0
N2 C21 C20 107.55(10)
N2 C21 H21A 110.2
C20 C21 H21A 110.2
N2 C21 H21B 110.2
C20 C21 H21B 110.2
H21A C21 H21B 108.5
Cl3 C22 Cl2 112.17(11)
Cl3 C22 H1SA 109.2
Cl2 C22 H1SA 109.2
Cl3 C22 H1SB 109.2
Cl2 C22 H1SB 109.2
H1SA C22 H1SB 107.9
Cl2' C22' Cl3' 108.3(4)
Cl2' C22' H22C 110.0
Cl3' C22' H22C 110.0
Cl2' C22' H22D 110.0
Cl3' C22' H22D 110.0
H22C C22' H22D 108.4

loop_
_geom_bond_atom_site_label_1
_geom_bond_atom_site_label_2
_geom_bond_distance
Rh1 N1 2.0550(10)
Rh1 N4 2.0715(11)
Rh1 N7 2.0732(11)
Rh1 Ga1 2.31710(18)
Rh1 Cl1 2.3530(3)
Ga1 N3 1.9147(11)
Ga1 N2 1.9232(11)
Ga1 N6 1.9282(11)
Ga1 N5 2.0735(11)
N1 C1 1.3526(16)
N1 C5 1.3778(15)
N2 C5 1.3374(16)
N2 C21 1.4502(16)
N3 C6 1.3493(17)
N3 C11 1.4546(17)
N4 C7 1.3455(17)
N4 C6 1.3820(16)
N5 C12 1.4835(18)
N5 C20 1.4848(18)
N5 C13 1.4887(17)
N6 C15 1.3549(16)
N6 C14 1.4568(17)
N7 C16 1.3445(16)
N7 C15 1.3825(16)
C1 C2 1.3796(18)
C1 H1 0.9500
C2 C3 1.3989(19)
C2 H2 0.9500
C3 C4 1.3747(19)
C3 H3 0.9500
C4 C5 1.4201(17)
C4 H4 0.9500
C6 C10 1.4174(18)
C7 C8 1.381(2)
C7 H7 0.9500
C8 C9 1.397(2)
C8 H8 0.9500
C9 C10 1.375(2)
C9 H9 0.9500
C10 H10 0.9500
C11 C12 1.543(2)
C11 H11A 0.9900
C11 H11B 0.9900
C12 H12A 0.9900
C12 H12B 0.9900
C13 C14 1.5443(19)
C13 H13A 0.9900
C13 H13B 0.9900
C14 H14A 0.9900
C14 H14B 0.9900
C15 C19 1.4155(18)
C16 C17 1.3830(19)
C16 H16 0.9500
C17 C18 1.397(2)
C17 H17 0.9500
C18 C19 1.3771(19)
C18 H18 0.9500
C19 H19 0.9500
C20 C21 1.5482(19)
C20 H20A 0.9900
C20 H20B 0.9900
C21 H21A 0.9900
C21 H21B 0.9900
C22 Cl3 1.762(2)
C22 Cl2 1.762(2)
C22 H1SA 0.9900
C22 H1SB 0.9900
C22' Cl2' 1.611(9)
C22' Cl3' 1.768(10)
C22' H22C 0.9900
C22' H22D 0.9900

loop_
_geom_torsion_atom_site_label_1
_geom_torsion_atom_site_label_2
_geom_torsion_atom_site_label_3
_geom_torsion_atom_site_label_4
_geom_torsion
C5 N1 C1 C2 -0.1(2)
Rh1 N1 C1 C2 -179.21(11)
N1 C1 C2 C3 -0.4(2)
C1 C2 C3 C4 0.2(2)
C2 C3 C4 C5 0.6(2)
C21 N2 C5 N1 173.50(12)
Ga1 N2 C5 N1 11.58(15)
C21 N2 C5 C4 -6.3(2)
Ga1 N2 C5 C4 -168.19(10)
C1 N1 C5 N2 -178.88(12)
Rh1 N1 C5 N2 0.10(16)
C1 N1 C5 C4 0.90(18)
Rh1 N1 C5 C4 179.87(9)
C3 C4 C5 N2 178.64(13)
C3 C4 C5 N1 -1.12(19)
C11 N3 C6 N4 -176.96(12)
Ga1 N3 C6 N4 -5.18(16)
C11 N3 C6 C10 3.2(2)
Ga1 N3 C6 C10 174.96(10)
C7 N4 C6 N3 179.28(12)
Rh1 N4 C6 N3 -8.98(15)
C7 N4 C6 C10 -0.86(17)
Rh1 N4 C6 C10 170.88(9)
C6 N4 C7 C8 -0.3(2)
Rh1 N4 C7 C8 -172.11(11)
N4 C7 C8 C9 1.1(2)
C7 C8 C9 C10 -0.7(2)
C8 C9 C10 C6 -0.4(2)
N3 C6 C10 C9 -178.93(13)
N4 C6 C10 C9 1.21(19)
C6 N3 C11 C12 149.43(13)
Ga1 N3 C11 C12 -22.65(14)
C20 N5 C12 C11 -147.34(11)
C13 N5 C12 C11 80.99(14)
Ga1 N5 C12 C11 -31.90(13)
N3 C11 C12 N5 36.35(16)
C12 N5 C13 C14 -159.48(11)
C20 N5 C13 C14 69.38(14)
Ga1 N5 C13 C14 -44.55(12)
C15 N6 C14 C13 -163.30(12)
Ga1 N6 C14 C13 -19.37(14)
N5 C13 C14 N6 43.65(15)
C14 N6 C15 N7 169.27(11)
Ga1 N6 C15 N7 24.91(14)
C14 N6 C15 C19 -10.26(19)
Ga1 N6 C15 C19 -154.62(10)
C16 N7 C15 N6 -175.40(11)
Rh1 N7 C15 N6 6.41(14)
C16 N7 C15 C19 4.16(17)
Rh1 N7 C15 C19 -174.04(9)
C15 N7 C16 C17 -1.3(2)
Rh1 N7 C16 C17 176.86(11)
N7 C16 C17 C18 -2.0(2)
C16 C17 C18 C19 2.3(2)
C17 C18 C19 C15 0.5(2)
N6 C15 C19 C18 175.74(13)
N7 C15 C19 C18 -3.78(19)
C12 N5 C20 C21 78.49(13)
C13 N5 C20 C21 -149.14(11)
Ga1 N5 C20 C21 -37.14(12)
C5 N2 C21 C20 174.68(12)
Ga1 N2 C21 C20 -23.26(14)
N5 C20 C21 N2 40.00(15)
